data_7208612
loop_
_publ_author_name
'Vilela, S\'ergio M. F.'
'Ananias, Duarte'
'Gomes, Ana C.'
'Valente, Anabela A.'
'Carlos, Lu\'is D.'
'Cavaleiro, Jos\'e A. S.'
'Rocha, Jo\~ao'
'Tom\'e, Jo\~ao P. C.'
'Almeida Paz, Filipe A.'

_publ_section_title
;
 Multi-functional metal--organic frameworks assembled from a tripodal
 organic linker
;
_journal_issue 35
_journal_name_full 'Journal of Materials Chemistry'
_journal_page_first 18354
_journal_paper_doi 10.1039/c2jm32501b
_journal_volume 22
_journal_year 2012
_chemical_formula_moiety '2(C9 H14 Pr O10 P3), H2 O'
_chemical_formula_sum 'C18 H30 O21 P6 Pr2'
_chemical_formula_weight 1050.06
_chemical_name_systematic
;
?
;
_space_group_IT_number 15
_symmetry_cell_setting monoclinic
_symmetry_space_group_name_Hall '-C 2yc'
_symmetry_space_group_name_H-M 'C 1 2/c 1'
_atom_sites_solution_hydrogens geom
_atom_sites_solution_primary direct
_atom_sites_solution_secondary difmap
_audit_creation_date '13 March 2011'
_audit_creation_method 'SHELXL-97, manual editing plus enCIFer'
_cell_angle_alpha 90.00
_cell_angle_beta 106.262(7)
_cell_angle_gamma 90.00
_cell_formula_units_Z 4
_cell_length_a 23.368(4)
_cell_length_b 7.2040(11)
_cell_length_c 19.745(3)
_cell_measurement_reflns_used 1083
_cell_measurement_temperature 150(2)
_cell_measurement_theta_max 22.62
_cell_measurement_theta_min 3.18
_cell_volume 3190.9(9)
_computing_cell_refinement 'APEX2 (Bruker, 2006)'
_computing_data_collection 'APEX2 (Bruker, 2006)'
_computing_data_reduction 'SAINT+ (Bruker, 2005)'
_computing_molecular_graphics 'DIAMOND (Brandenburg, 2009)'
_computing_publication_material 'SHELXTL (Sheldrick, 2008)'
_computing_structure_refinement 'SHELXTL (Sheldrick, 2008)'
_computing_structure_solution 'SHELXTL (Sheldrick, 2008)'
_diffrn_ambient_temperature 150(2)
_diffrn_measured_fraction_theta_full 0.990
_diffrn_measured_fraction_theta_max 0.990
_diffrn_measurement_device_type 'Bruker X8 Kappa CCD APEX II'
_diffrn_measurement_method '\w / \f scans'
_diffrn_radiation_monochromator graphite
_diffrn_radiation_source 'fine-focus sealed tube'
_diffrn_radiation_type MoK\a
_diffrn_radiation_wavelength 0.71073
_diffrn_reflns_av_R_equivalents 0.0864
_diffrn_reflns_av_sigmaI/netI 0.1105
_diffrn_reflns_limit_h_max 28
_diffrn_reflns_limit_h_min -27
_diffrn_reflns_limit_k_max 6
_diffrn_reflns_limit_k_min -8
_diffrn_reflns_limit_l_max 23
_diffrn_reflns_limit_l_min -23
_diffrn_reflns_number 7961
_diffrn_reflns_theta_full 25.35
_diffrn_reflns_theta_max 25.35
_diffrn_reflns_theta_min 3.51
_diffrn_standards_number 0
_exptl_absorpt_coefficient_mu 3.406
_exptl_absorpt_correction_T_max 0.8758
_exptl_absorpt_correction_T_min 0.7723
_exptl_absorpt_correction_type multi-scan
_exptl_absorpt_process_details
;
SADABS (Sheldrick, 1997)
;
_exptl_crystal_colour Colourless
_exptl_crystal_density_diffrn 2.186
_exptl_crystal_density_method 'not measured'
_exptl_crystal_description Prism
_exptl_crystal_F_000 2056
_exptl_crystal_size_max 0.08
_exptl_crystal_size_mid 0.06
_exptl_crystal_size_min 0.04
_refine_diff_density_max 1.537
_refine_diff_density_min -1.756
_refine_diff_density_rms 0.228
_refine_ls_extinction_method none
_refine_ls_goodness_of_fit_ref 0.974
_refine_ls_hydrogen_treatment constr
_refine_ls_matrix_type full
_refine_ls_number_parameters 220
_refine_ls_number_reflns 2904
_refine_ls_number_restraints 84
_refine_ls_restrained_S_all 0.981
_refine_ls_R_factor_all 0.0998
_refine_ls_R_factor_gt 0.0497
_refine_ls_shift/su_max 0.000
_refine_ls_shift/su_mean 0.000
_refine_ls_structure_factor_coef Fsqd
_refine_ls_weighting_details 'calc w=1/[\s^2^(Fo^2^)+(0.0570P)^2^+0.0000P] where P=(Fo^2^+2Fc^2^)/3'
_refine_ls_weighting_scheme calc
_refine_ls_wR_factor_gt 0.1043
_refine_ls_wR_factor_ref 0.1213
_reflns_number_gt 1835
_reflns_number_total 2904
_reflns_threshold_expression I>2\s(I)
_cod_data_source_file c2jm32501b.txt
_cod_data_source_block 3_Pr
_cod_depositor_comments
;
The following automatic conversions were performed:

'_symmetry_cell_setting' value 'Monoclinic' changed to 'monoclinic'
according to /home/saulius/struct/CIF-dictionaries/cif_core.dic
dictionary named 'cif_core.dic' version 2.4.1 from
2010-06-29.

'_exptl_absorpt_correction_type' value 'Multi-scan'
changed to 'multi-scan' according to
/home/saulius/struct/CIF-dictionaries/cif_core.dic dictionary named
'cif_core.dic' version 2.4.1 from 2010-06-29.

Automatic conversion script
Id: cif_fix_values 1891 2012-01-12 08:04:46Z andrius 
;
_cod_original_sg_symbol_H-M 'C 2/c'
_cod_database_code 7208612

loop_
_symmetry_equiv_pos_as_xyz
'x, y, z'
'-x, y, -z+1/2'
'x+1/2, y+1/2, z'
'-x+1/2, y+1/2, -z+1/2'
'-x, -y, -z'
'x, -y, z-1/2'
'-x+1/2, -y+1/2, -z'
'x+1/2, -y+1/2, z-1/2'

loop_
_atom_site_label
_atom_site_type_symbol
_atom_site_fract_x
_atom_site_fract_y
_atom_site_fract_z
_atom_site_U_iso_or_equiv
_atom_site_adp_type
_atom_site_occupancy
_atom_site_symmetry_multiplicity
_atom_site_calc_flag
_atom_site_refinement_flags
Pr1 Pr 0.20572(2) 0.63681(7) 0.22225(3) 0.01356(19) Uani 1 1 d .
O1W O 0.1454(5) 0.8021(12) 0.2927(6) 0.073(3) Uani 1 1 d U
P1 P 0.32875(12) 0.7790(4) 0.15670(14) 0.0162(6) Uani 1 1 d U
P2 P 0.32587(10) 1.3676(4) -0.15170(13) 0.0132(5) Uani 1 1 d U
P3 P 0.55688(11) 1.1269(4) 0.08903(14) 0.0218(6) Uani 1 1 d U
O1 O 0.2762(3) 0.6534(9) 0.1533(3) 0.0222(16) Uani 1 1 d U
O2 O 0.3884(3) 0.6660(10) 0.1896(4) 0.0311(19) Uani 1 1 d U
H2 H 0.4004 0.6860 0.2332 0.047 Uiso 1 1 calc R
O3 O 0.3300(3) 0.9564(9) 0.1979(4) 0.0261(18) Uani 1 1 d U
O4 O 0.2905(3) 1.1924(8) -0.1786(3) 0.0183(16) Uani 1 1 d U
O5 O 0.2990(3) 1.5270(9) -0.1997(3) 0.0187(17) Uani 1 1 d U
O6 O 0.3933(3) 1.3455(10) -0.1478(4) 0.0212(17) Uani 1 1 d U
H6 H 0.4065 1.2474 -0.1260 0.032 Uiso 1 1 calc R
O7 O 0.5478(3) 1.2095(9) 0.0144(3) 0.0212(17) Uani 1 1 d U
H7 H 0.5158 1.1692 -0.0127 0.032 Uiso 1 1 calc R
O8 O 0.6213(3) 1.1620(9) 0.1298(4) 0.0252(18) Uani 1 1 d U
O9 O 0.5403(3) 0.9221(9) 0.0865(4) 0.0267(18) Uani 1 1 d U
C1 C 0.3303(4) 0.8290(13) 0.0683(5) 0.017(2) Uani 1 1 d .
H1A H 0.3518 0.7273 0.0522 0.020 Uiso 1 1 calc R
H1B H 0.2887 0.8282 0.0375 0.020 Uiso 1 1 calc R
C2 C 0.3586(4) 1.0101(13) 0.0577(5) 0.017(2) Uani 1 1 d .
C3 C 0.4149(5) 1.0568(15) 0.0981(5) 0.022(2) Uani 1 1 d .
H3 H 0.4351 0.9752 0.1349 0.026 Uiso 1 1 calc R
C4 C 0.4432(5) 1.2178(15) 0.0874(5) 0.021(2) Uani 1 1 d .
C5 C 0.4130(4) 1.3417(14) 0.0346(5) 0.018(2) Uani 1 1 d .
H5 H 0.4316 1.4534 0.0264 0.022 Uiso 1 1 calc R
C6 C 0.3558(5) 1.2992(14) -0.0053(5) 0.019(2) Uani 1 1 d .
C7 C 0.3289(4) 1.1331(15) 0.0054(5) 0.023(2) Uani 1 1 d .
H7A H 0.2900 1.1039 -0.0233 0.027 Uiso 1 1 calc R
C8 C 0.3219(4) 1.4279(14) -0.0651(5) 0.019(2) Uani 1 1 d .
H8A H 0.3376 1.5554 -0.0544 0.023 Uiso 1 1 calc R
H8B H 0.2794 1.4297 -0.0656 0.023 Uiso 1 1 calc R
C9 C 0.5077(4) 1.2517(15) 0.1279(5) 0.026(3) Uani 1 1 d .
H9A H 0.5143 1.2114 0.1775 0.031 Uiso 1 1 calc R
H9B H 0.5164 1.3862 0.1280 0.031 Uiso 1 1 calc R
O2W O 0.4849(7) 0.8028(19) 0.2746(8) 0.035(4) Uani 0.50 1 d PU

loop_
_atom_site_aniso_label
_atom_site_aniso_U_11
_atom_site_aniso_U_22
_atom_site_aniso_U_33
_atom_site_aniso_U_23
_atom_site_aniso_U_13
_atom_site_aniso_U_12
Pr1 0.0042(3) 0.0103(3) 0.0225(3) 0.0001(3) -0.0024(2) -0.0006(3)
O1W 0.092(7) 0.038(5) 0.123(7) 0.020(5) 0.085(6) 0.020(5)
P1 0.0119(14) 0.0115(14) 0.0244(15) -0.0004(12) 0.0037(12) -0.0008(11)
P2 0.0030(12) 0.0107(13) 0.0226(13) -0.0018(12) -0.0018(10) 0.0001(12)
P3 0.0080(13) 0.0147(14) 0.0341(16) 0.0034(14) -0.0084(12) -0.0034(13)
O1 0.022(4) 0.021(4) 0.025(4) -0.003(3) 0.009(3) -0.002(3)
O2 0.020(4) 0.033(4) 0.039(4) 0.006(4) 0.006(3) 0.004(3)
O3 0.029(4) 0.024(4) 0.029(4) -0.008(3) 0.016(3) -0.013(3)
O4 0.015(4) 0.011(4) 0.024(4) -0.001(3) -0.002(3) 0.000(3)
O5 0.022(4) 0.008(4) 0.020(4) 0.004(3) -0.004(3) -0.001(3)
O6 0.012(4) 0.021(4) 0.030(4) 0.010(3) 0.004(3) 0.006(3)
O7 0.012(4) 0.017(4) 0.030(4) 0.000(3) -0.002(3) -0.002(3)
O8 0.014(4) 0.014(4) 0.036(4) 0.005(3) -0.012(3) -0.003(3)
O9 0.010(4) 0.015(4) 0.043(4) 0.002(3) -0.011(3) -0.003(3)
C1 0.013(5) 0.011(6) 0.023(5) 0.002(4) -0.002(4) 0.005(4)
C2 0.013(5) 0.013(5) 0.027(6) -0.003(5) 0.011(5) -0.006(4)
C3 0.021(6) 0.023(6) 0.018(5) 0.002(5) -0.001(5) -0.010(5)
C4 0.008(5) 0.027(6) 0.026(6) -0.004(5) 0.000(5) -0.008(5)
C5 0.017(6) 0.018(6) 0.018(5) -0.004(5) 0.003(4) -0.001(5)
C6 0.014(6) 0.023(6) 0.019(5) -0.008(5) 0.003(5) 0.004(5)
C7 0.016(5) 0.028(6) 0.026(6) -0.009(6) 0.008(5) -0.004(6)
C8 0.013(6) 0.013(5) 0.028(6) -0.004(5) -0.001(5) 0.002(5)
C9 0.017(6) 0.031(7) 0.020(6) 0.012(5) -0.011(5) -0.012(5)
O2W 0.027(7) 0.033(7) 0.040(8) -0.002(6) 0.002(6) -0.006(6)

loop_
_atom_type_symbol
_atom_type_description
_atom_type_scat_dispersion_real
_atom_type_scat_dispersion_imag
_atom_type_scat_source
C C 0.0033 0.0016 'International Tables Vol C Tables 4.2.6.8 and 6.1.1.4'
H H 0.0000 0.0000 'International Tables Vol C Tables 4.2.6.8 and 6.1.1.4'
O O 0.0106 0.0060 'International Tables Vol C Tables 4.2.6.8 and 6.1.1.4'
P P 0.1023 0.0942 'International Tables Vol C Tables 4.2.6.8 and 6.1.1.4'
Pr Pr -0.2180 2.8214 'International Tables Vol C Tables 4.2.6.8 and 6.1.1.4'

loop_
_geom_angle_atom_site_label_1
_geom_angle_atom_site_label_2
_geom_angle_atom_site_label_3
_geom_angle
_geom_angle_site_symmetry_1
_geom_angle_site_symmetry_3
O8 Pr1 O3 100.9(2) 3_445 4_545
O8 Pr1 O1 96.8(2) 3_445 .
O3 Pr1 O1 145.6(2) 4_545 .
O8 Pr1 O5 78.0(2) 3_445 7_575
O3 Pr1 O5 130.9(2) 4_545 7_575
O1 Pr1 O5 81.5(2) . 7_575
O8 Pr1 O4 84.7(2) 3_445 7_565
O3 Pr1 O4 76.4(2) 4_545 7_565
O1 Pr1 O4 76.1(2) . 7_565
O5 Pr1 O4 149.8(2) 7_575 7_565
O8 Pr1 O1W 85.0(3) 3_445 .
O3 Pr1 O1W 62.6(2) 4_545 .
O1 Pr1 O1W 149.0(3) . .
O5 Pr1 O1W 68.5(2) 7_575 .
O4 Pr1 O1W 134.7(3) 7_565 .
O8 Pr1 O5 155.4(2) 3_445 6_576
O3 Pr1 O5 75.3(2) 4_545 6_576
O1 Pr1 O5 76.3(2) . 6_576
O5 Pr1 O5 123.16(16) 7_575 6_576
O4 Pr1 O5 70.7(2) 7_565 6_576
O1W Pr1 O5 113.2(3) . 6_576
O8 Pr1 O4 147.9(2) 3_445 6_576
O3 Pr1 O4 95.3(2) 4_545 6_576
O1 Pr1 O4 84.7(2) . 6_576
O5 Pr1 O4 70.41(19) 7_575 6_576
O4 Pr1 O4 126.35(15) 7_565 6_576
O1W Pr1 O4 78.1(3) . 6_576
O5 Pr1 O4 56.06(18) 6_576 6_576
O8 Pr1 P2 175.71(17) 3_445 6_576
O3 Pr1 P2 82.65(18) 4_545 6_576
O1 Pr1 P2 81.36(16) . 6_576
O5 Pr1 P2 97.82(16) 7_575 6_576
O4 Pr1 P2 98.58(16) 7_565 6_576
O1W Pr1 P2 94.6(3) . 6_576
O5 Pr1 P2 27.86(14) 6_576 6_576
O4 Pr1 P2 28.36(14) 6_576 6_576
O1 P1 O3 115.0(4) . .
O1 P1 O2 108.7(4) . .
O3 P1 O2 109.3(4) . .
O1 P1 C1 108.3(4) . .
O3 P1 C1 110.6(4) . .
O2 P1 C1 104.3(4) . .
O5 P2 O4 108.8(4) . .
O5 P2 O6 110.2(4) . .
O4 P2 O6 112.0(4) . .
O5 P2 C8 106.9(4) . .
O4 P2 C8 111.5(4) . .
O6 P2 C8 107.3(4) . .
O5 P2 Pr1 52.9(3) . 6_575
O4 P2 Pr1 56.3(2) . 6_575
O6 P2 Pr1 133.8(3) . 6_575
C8 P2 Pr1 118.5(3) . 6_575
O8 P3 O9 112.6(4) . .
O8 P3 O7 107.0(4) . .
O9 P3 O7 112.0(4) . .
O8 P3 C9 110.5(4) . .
O9 P3 C9 108.2(5) . .
O7 P3 C9 106.4(4) . .
P1 O1 Pr1 132.7(4) . .
P1 O2 H2 109.5 . .
P1 O3 Pr1 150.0(4) . 4
P2 O4 Pr1 145.9(4) . 7_565
P2 O4 Pr1 95.3(3) . 6_575
Pr1 O4 Pr1 105.8(2) 7_565 6_575
P2 O5 Pr1 148.5(4) . 7_575
P2 O5 Pr1 99.2(3) . 6_575
Pr1 O5 Pr1 110.8(2) 7_575 6_575
P2 O6 H6 109.5 . .
P3 O7 H7 109.5 . .
P3 O8 Pr1 156.4(4) . 3
C2 C1 P1 116.0(7) . .
C2 C1 H1A 108.3 . .
P1 C1 H1A 108.3 . .
C2 C1 H1B 108.3 . .
P1 C1 H1B 108.3 . .
H1A C1 H1B 107.4 . .
C3 C2 C7 118.2(9) . .
C3 C2 C1 121.3(9) . .
C7 C2 C1 120.6(9) . .
C2 C3 C4 122.5(10) . .
C2 C3 H3 118.7 . .
C4 C3 H3 118.7 . .
C3 C4 C5 119.0(10) . .
C3 C4 C9 120.2(9) . .
C5 C4 C9 120.6(9) . .
C6 C5 C4 119.2(9) . .
C6 C5 H5 120.4 . .
C4 C5 H5 120.4 . .
C5 C6 C7 120.6(9) . .
C5 C6 C8 120.9(9) . .
C7 C6 C8 118.5(9) . .
C2 C7 C6 120.5(9) . .
C2 C7 H7A 119.8 . .
C6 C7 H7A 119.8 . .
C6 C8 P2 115.8(7) . .
C6 C8 H8A 108.3 . .
P2 C8 H8A 108.3 . .
C6 C8 H8B 108.3 . .
P2 C8 H8B 108.3 . .
H8A C8 H8B 107.4 . .
C4 C9 P3 110.8(7) . .
C4 C9 H9A 109.5 . .
P3 C9 H9A 109.5 . .
C4 C9 H9B 109.5 . .
P3 C9 H9B 109.5 . .
H9A C9 H9B 108.1 . .

loop_
_geom_bond_atom_site_label_1
_geom_bond_atom_site_label_2
_geom_bond_distance
_geom_bond_site_symmetry_2
Pr1 O8 2.289(6) 3_445
Pr1 O3 2.368(7) 4_545
Pr1 O1 2.416(6) .
Pr1 O5 2.459(6) 7_575
Pr1 O4 2.533(6) 7_565
Pr1 O1W 2.537(9) .
Pr1 O5 2.577(6) 6_576
Pr1 O4 2.664(6) 6_576
Pr1 P2 3.188(2) 6_576
P1 O1 1.511(7) .
P1 O3 1.511(7) .
P1 O2 1.588(7) .
P1 C1 1.793(9) .
P2 O5 1.509(6) .
P2 O4 1.521(7) .
P2 O6 1.563(7) .
P2 C8 1.791(10) .
P2 Pr1 3.188(2) 6_575
P3 O8 1.516(7) .
P3 O9 1.523(7) .
P3 O7 1.547(7) .
P3 C9 1.793(11) .
O2 H2 0.8400 .
O3 Pr1 2.368(7) 4
O4 Pr1 2.533(6) 7_565
O4 Pr1 2.664(6) 6_575
O5 Pr1 2.459(6) 7_575
O5 Pr1 2.577(6) 6_575
O6 H6 0.8400 .
O7 H7 0.8400 .
O8 Pr1 2.289(6) 3
C1 C2 1.504(13) .
C1 H1A 0.9900 .
C1 H1B 0.9900 .
C2 C3 1.375(14) .
C2 C7 1.390(14) .
C3 C4 1.381(14) .
C3 H3 0.9500 .
C4 C5 1.404(13) .
C4 C9 1.514(13) .
C5 C6 1.381(13) .
C5 H5 0.9500 .
C6 C7 1.395(14) .
C6 C8 1.536(13) .
C7 H7A 0.9500 .
C8 H8A 0.9900 .
C8 H8B 0.9900 .
C9 H9A 0.9900 .
C9 H9B 0.9900 .
O2W O2W 1.35(3) 2_655

loop_
_geom_hbond_atom_site_label_D
_geom_hbond_atom_site_label_H
_geom_hbond_atom_site_label_A
_geom_hbond_distance_DH
_geom_hbond_distance_HA
_geom_hbond_distance_DA
_geom_hbond_angle_DHA
_geom_hbond_site_symmetry_A
O2 H2 O2W 0.84 2.09 2.598(17) 118.4 .
O2 H2 O6 0.84 2.41 3.183(10) 152.7 6_576
O6 H6 O9 0.84 1.76 2.557(9) 157.4 5_675
O7 H7 O9 0.84 1.79 2.609(9) 164.5 5_675

loop_
_geom_torsion_atom_site_label_1
_geom_torsion_atom_site_label_2
_geom_torsion_atom_site_label_3
_geom_torsion_atom_site_label_4
_geom_torsion
_geom_torsion_site_symmetry_1
_geom_torsion_site_symmetry_4
O3 P1 O1 Pr1 -17.5(7) . .
O2 P1 O1 Pr1 105.5(5) . .
C1 P1 O1 Pr1 -141.7(5) . .
O8 Pr1 O1 P1 124.7(5) 3_445 .
O3 Pr1 O1 P1 -114.6(6) 4_545 .
O5 Pr1 O1 P1 48.0(5) 7_575 .
O4 Pr1 O1 P1 -152.5(6) 7_565 .
O1W Pr1 O1 P1 33.1(9) . .
O5 Pr1 O1 P1 -79.3(5) 6_576 .
O4 Pr1 O1 P1 -23.0(5) 6_576 .
P2 Pr1 O1 P1 -51.4(5) 6_576 .
O1 P1 O3 Pr1 13.5(11) . 4
O2 P1 O3 Pr1 -109.1(9) . 4
C1 P1 O3 Pr1 136.6(8) . 4
O5 P2 O4 Pr1 121.8(6) . 7_565
O6 P2 O4 Pr1 -0.2(8) . 7_565
C8 P2 O4 Pr1 -120.5(7) . 7_565
Pr1 P2 O4 Pr1 128.7(7) 6_575 7_565
O5 P2 O4 Pr1 -6.9(4) . 6_575
O6 P2 O4 Pr1 -128.9(3) . 6_575
C8 P2 O4 Pr1 110.8(4) . 6_575
O4 P2 O5 Pr1 169.8(7) . 7_575
O6 P2 O5 Pr1 -67.0(8) . 7_575
C8 P2 O5 Pr1 49.3(9) . 7_575
Pr1 P2 O5 Pr1 162.7(9) 6_575 7_575
O4 P2 O5 Pr1 7.2(4) . 6_575
O6 P2 O5 Pr1 130.3(3) . 6_575
C8 P2 O5 Pr1 -113.3(4) . 6_575
O9 P3 O8 Pr1 -47.9(12) . 3
O7 P3 O8 Pr1 -171.4(10) . 3
C9 P3 O8 Pr1 73.2(11) . 3
O1 P1 C1 C2 152.9(7) . .
O3 P1 C1 C2 26.0(9) . .
O2 P1 C1 C2 -91.4(8) . .
P1 C1 C2 C3 52.6(12) . .
P1 C1 C2 C7 -129.0(9) . .
C7 C2 C3 C4 -1.8(15) . .
C1 C2 C3 C4 176.7(9) . .
C2 C3 C4 C5 1.9(15) . .
C2 C3 C4 C9 -173.1(10) . .
C3 C4 C5 C6 -0.2(15) . .
C9 C4 C5 C6 174.9(9) . .
C4 C5 C6 C7 -1.6(14) . .
C4 C5 C6 C8 -178.0(9) . .
C3 C2 C7 C6 -0.1(14) . .
C1 C2 C7 C6 -178.6(8) . .
C5 C6 C7 C2 1.8(14) . .
C8 C6 C7 C2 178.3(8) . .
C5 C6 C8 P2 95.5(10) . .
C7 C6 C8 P2 -80.9(10) . .
O5 P2 C8 C6 -170.6(7) . .
O4 P2 C8 C6 70.6(8) . .
O6 P2 C8 C6 -52.4(8) . .
Pr1 P2 C8 C6 132.9(6) 6_575 .
C3 C4 C9 P3 80.0(11) . .
C5 C4 C9 P3 -95.0(10) . .
O8 P3 C9 C4 179.9(7) . .
O9 P3 C9 C4 -56.5(8) . .
O7 P3 C9 C4 64.1(8) . .
